data_7002605
loop_
_publ_author_name
'Schweinfurth, David'
'Pattacini, Roberto'
'Strobel, Sabine'
'Sarkar, Biprajit'

_publ_section_title
;
 New 1,2,3-triazole ligands through click reactions and their palladium
 and platinum complexes
;
_journal_issue 42
_journal_name_full 'Dalton Transactions'
_journal_page_first 9291
_journal_paper_doi 10.1039/b910660j
_journal_year 2009
_chemical_formula_moiety 'C13 H10 N4'
_chemical_formula_sum 'C13 H10 N4'
_chemical_formula_weight 222.25
_chemical_name_systematic
;
?
;
_space_group_IT_number 14
_symmetry_cell_setting monoclinic
_symmetry_space_group_name_Hall '-P 2yn'
_symmetry_space_group_name_H-M 'P 1 21/n 1'
_atom_sites_solution_hydrogens geom
_atom_sites_solution_primary direct
_atom_sites_solution_secondary difmap
_audit_creation_method SHELXL-97
_cell_angle_alpha 90.00
_cell_angle_beta 99.295(2)
_cell_angle_gamma 90.00
_cell_formula_units_Z 4
_cell_length_a 5.7757(2)
_cell_length_b 19.3231(6)
_cell_length_c 9.7917(2)
_cell_measurement_reflns_used 2671
_cell_measurement_temperature 100(2)
_cell_measurement_theta_max 28.28
_cell_measurement_theta_min 0.41
_cell_volume 1078.45(6)
_computing_cell_refinement 'HKL Scalepack (Otwinowski & Minor 1997)'
_computing_data_collection 'Collect (Nonius BV, 1997-2000)'
_computing_data_reduction 'HKL Denzo and Scalepack (Otwinowski & Minor 1997)'
_computing_molecular_graphics SHELXTL
_computing_publication_material SHELXTL
_computing_structure_refinement 'SHELXL-97 (Sheldrick, 1997)'
_computing_structure_solution 'SHELXS-97 (Sheldrick, 1990)'
_diffrn_ambient_temperature 100(2)
_diffrn_measured_fraction_theta_full 0.991
_diffrn_measured_fraction_theta_max 0.991
_diffrn_measurement_device_type KappaCCD
_diffrn_measurement_method CCD
_diffrn_radiation_monochromator graphite
_diffrn_radiation_source 'fine-focus sealed tube'
_diffrn_radiation_type MoK\a
_diffrn_radiation_wavelength 0.71073
_diffrn_reflns_av_R_equivalents 0.0227
_diffrn_reflns_av_sigmaI/netI 0.0350
_diffrn_reflns_limit_h_max 7
_diffrn_reflns_limit_h_min -7
_diffrn_reflns_limit_k_max 25
_diffrn_reflns_limit_k_min -25
_diffrn_reflns_limit_l_max 12
_diffrn_reflns_limit_l_min -12
_diffrn_reflns_number 5135
_diffrn_reflns_theta_full 28.30
_diffrn_reflns_theta_max 28.30
_diffrn_reflns_theta_min 2.36
_exptl_absorpt_coefficient_mu 0.087
_exptl_absorpt_correction_type none
_exptl_crystal_colour colorless
_exptl_crystal_density_diffrn 1.369
_exptl_crystal_density_method 'not measured'
_exptl_crystal_description platelet
_exptl_crystal_F_000 464
_exptl_crystal_size_max 0.3
_exptl_crystal_size_mid 0.1
_exptl_crystal_size_min 0.05
_refine_diff_density_max 0.271
_refine_diff_density_min -0.213
_refine_diff_density_rms 0.043
_refine_ls_extinction_coef 0.011(3)
_refine_ls_extinction_expression Fc^*^=kFc[1+0.001xFc^2^\l^3^/sin(2\q)]^-1/4^
_refine_ls_extinction_method SHELXL
_refine_ls_goodness_of_fit_ref 1.023
_refine_ls_hydrogen_treatment refall
_refine_ls_matrix_type full
_refine_ls_number_parameters 195
_refine_ls_number_reflns 2660
_refine_ls_number_restraints 0
_refine_ls_restrained_S_all 1.023
_refine_ls_R_factor_all 0.0545
_refine_ls_R_factor_gt 0.0376
_refine_ls_shift/su_max 0.000
_refine_ls_shift/su_mean 0.000
_refine_ls_structure_factor_coef Fsqd
_refine_ls_weighting_details 'calc w=1/[\s^2^(Fo^2^)+(0.0420P)^2^+0.2974P] where P=(Fo^2^+2Fc^2^)/3'
_refine_ls_weighting_scheme calc
_refine_ls_wR_factor_gt 0.0850
_refine_ls_wR_factor_ref 0.0926
_reflns_number_gt 2095
_reflns_number_total 2660
_reflns_threshold_expression >2sigma(I)
_cod_data_source_file b910660j.txt
_cod_data_source_block 3
_cod_original_sg_symbol_H-M P21/n
_cod_database_code 7002605

loop_
_symmetry_equiv_pos_as_xyz
'x, y, z'
'-x+1/2, y+1/2, -z+1/2'
'-x, -y, -z'
'x-1/2, -y-1/2, z-1/2'

loop_
_atom_site_label
_atom_site_type_symbol
_atom_site_fract_x
_atom_site_fract_y
_atom_site_fract_z
_atom_site_U_iso_or_equiv
_atom_site_adp_type
_atom_site_occupancy
_atom_site_symmetry_multiplicity
_atom_site_calc_flag
_atom_site_refinement_flags
_atom_site_disorder_assembly
_atom_site_disorder_group
N1 N 0.85076(17) 0.19796(5) -0.06851(10) 0.0179(2) Uani 1 1 d . . .
N2 N 0.43590(17) 0.08831(5) 0.07382(11) 0.0219(2) Uani 1 1 d . . .
N3 N 0.48461(17) 0.03913(5) 0.16588(11) 0.0221(2) Uani 1 1 d . . .
N4 N 0.72075(16) 0.03046(5) 0.18792(10) 0.0163(2) Uani 1 1 d . . .
C1 C 0.8567(2) 0.24818(6) -0.16264(12) 0.0193(3) Uani 1 1 d . . .
H1 H 1.007(3) 0.2713(7) -0.1614(14) 0.022(3) Uiso 1 1 d . . .
C2 C 0.6636(2) 0.26862(6) -0.25761(12) 0.0200(3) Uani 1 1 d . . .
H2 H 0.680(3) 0.3044(8) -0.3268(15) 0.032(4) Uiso 1 1 d . . .
C3 C 0.4510(2) 0.23627(6) -0.25287(12) 0.0200(3) Uani 1 1 d . . .
H3 H 0.307(3) 0.2492(7) -0.3186(15) 0.026(4) Uiso 1 1 d . . .
C4 C 0.4381(2) 0.18522(6) -0.15488(12) 0.0184(2) Uani 1 1 d . . .
H4 H 0.294(2) 0.1627(7) -0.1478(13) 0.019(3) Uiso 1 1 d . . .
C5 C 0.6421(2) 0.16712(6) -0.06590(11) 0.0155(2) Uani 1 1 d . . .
C6 C 0.64021(19) 0.11172(6) 0.03676(11) 0.0156(2) Uani 1 1 d . . .
C7 C 0.8235(2) 0.07482(6) 0.10891(11) 0.0154(2) Uani 1 1 d . . .
H7 H 0.990(3) 0.0763(7) 0.1064(14) 0.025(4) Uiso 1 1 d . . .
C8 C 0.8234(2) -0.02118(6) 0.28395(11) 0.0155(2) Uani 1 1 d . . .
C9 C 0.7073(2) -0.03898(6) 0.39244(12) 0.0187(3) Uani 1 1 d . . .
H9 H 0.564(3) -0.0165(8) 0.3995(14) 0.027(4) Uiso 1 1 d . . .
C10 C 0.8018(2) -0.08946(6) 0.48511(13) 0.0226(3) Uani 1 1 d . . .
H10 H 0.718(3) -0.1023(8) 0.5589(15) 0.029(4) Uiso 1 1 d . . .
C11 C 1.0109(2) -0.12179(6) 0.47014(12) 0.0219(3) Uani 1 1 d . . .
H11 H 1.080(2) -0.1576(8) 0.5370(14) 0.024(4) Uiso 1 1 d . . .
C12 C 1.1261(2) -0.10285(6) 0.36158(12) 0.0199(3) Uani 1 1 d . . .
H12 H 1.276(3) -0.1253(8) 0.3508(14) 0.027(4) Uiso 1 1 d . . .
C13 C 1.0326(2) -0.05247(6) 0.26752(12) 0.0173(2) Uani 1 1 d . . .
H13 H 1.112(2) -0.0391(7) 0.1929(15) 0.025(4) Uiso 1 1 d . . .

loop_
_atom_site_aniso_label
_atom_site_aniso_U_11
_atom_site_aniso_U_22
_atom_site_aniso_U_33
_atom_site_aniso_U_23
_atom_site_aniso_U_13
_atom_site_aniso_U_12
N1 0.0173(5) 0.0177(5) 0.0190(5) -0.0023(4) 0.0033(4) -0.0001(4)
N2 0.0172(5) 0.0253(5) 0.0241(5) 0.0046(4) 0.0064(4) 0.0016(4)
N3 0.0152(5) 0.0266(5) 0.0255(5) 0.0051(4) 0.0061(4) 0.0007(4)
N4 0.0152(5) 0.0163(5) 0.0182(5) -0.0012(4) 0.0050(4) -0.0009(4)
C1 0.0180(6) 0.0174(5) 0.0234(6) -0.0013(5) 0.0063(5) -0.0013(4)
C2 0.0228(6) 0.0169(6) 0.0213(6) 0.0017(5) 0.0064(5) 0.0025(4)
C3 0.0193(6) 0.0201(6) 0.0203(6) -0.0003(4) 0.0022(5) 0.0042(4)
C4 0.0161(6) 0.0180(6) 0.0210(6) -0.0020(4) 0.0032(4) 0.0000(4)
C5 0.0167(5) 0.0147(5) 0.0158(5) -0.0031(4) 0.0047(4) 0.0006(4)
C6 0.0155(5) 0.0158(5) 0.0162(5) -0.0028(4) 0.0045(4) -0.0011(4)
C7 0.0162(6) 0.0140(5) 0.0170(5) -0.0009(4) 0.0050(4) -0.0020(4)
C8 0.0179(6) 0.0120(5) 0.0169(5) -0.0020(4) 0.0035(4) -0.0027(4)
C9 0.0194(6) 0.0187(6) 0.0195(6) -0.0021(4) 0.0080(5) -0.0006(5)
C10 0.0278(7) 0.0221(6) 0.0198(6) 0.0014(5) 0.0096(5) -0.0025(5)
C11 0.0268(6) 0.0174(6) 0.0210(6) 0.0017(5) 0.0021(5) -0.0010(5)
C12 0.0185(6) 0.0169(5) 0.0243(6) -0.0028(5) 0.0037(5) -0.0001(4)
C13 0.0178(6) 0.0164(5) 0.0189(6) -0.0021(4) 0.0065(4) -0.0024(4)

loop_
_atom_type_symbol
_atom_type_description
_atom_type_scat_dispersion_real
_atom_type_scat_dispersion_imag
_atom_type_scat_source
N N 0.0061 0.0033 'International Tables Vol C Tables 4.2.6.8 and 6.1.1.4'
C C 0.0033 0.0016 'International Tables Vol C Tables 4.2.6.8 and 6.1.1.4'
H H 0.0000 0.0000 'International Tables Vol C Tables 4.2.6.8 and 6.1.1.4'

loop_
_geom_angle_atom_site_label_1
_geom_angle_atom_site_label_2
_geom_angle_atom_site_label_3
_geom_angle
_geom_angle_site_symmetry_1
_geom_angle_site_symmetry_3
_geom_angle_publ_flag
C1 N1 C5 117.03(10) . . ?
N3 N2 C6 108.93(10) . . ?
N2 N3 N4 107.34(9) . . ?
C7 N4 N3 110.67(9) . . ?
C7 N4 C8 130.03(10) . . ?
N3 N4 C8 119.30(9) . . ?
N1 C1 C2 123.95(11) . . ?
N1 C1 H1 116.3(8) . . ?
C2 C1 H1 119.7(8) . . ?
C3 C2 C1 117.99(11) . . ?
C3 C2 H2 121.7(9) . . ?
C1 C2 H2 120.3(9) . . ?
C2 C3 C4 119.44(11) . . ?
C2 C3 H3 121.0(8) . . ?
C4 C3 H3 119.6(8) . . ?
C3 C4 C5 118.47(11) . . ?
C3 C4 H4 121.4(8) . . ?
C5 C4 H4 120.1(8) . . ?
N1 C5 C4 123.09(10) . . ?
N1 C5 C6 116.14(10) . . ?
C4 C5 C6 120.77(10) . . ?
N2 C6 C7 108.57(10) . . ?
N2 C6 C5 121.67(10) . . ?
C7 C6 C5 129.76(10) . . ?
N4 C7 C6 104.49(10) . . ?
N4 C7 H7 124.2(8) . . ?
C6 C7 H7 131.2(8) . . ?
C13 C8 C9 121.32(11) . . ?
C13 C8 N4 120.31(10) . . ?
C9 C8 N4 118.37(10) . . ?
C10 C9 C8 119.25(11) . . ?
C10 C9 H9 122.2(9) . . ?
C8 C9 H9 118.5(9) . . ?
C9 C10 C11 120.39(11) . . ?
C9 C10 H10 118.7(9) . . ?
C11 C10 H10 120.9(9) . . ?
C10 C11 C12 119.60(11) . . ?
C10 C11 H11 120.6(8) . . ?
C12 C11 H11 119.8(8) . . ?
C13 C12 C11 120.58(11) . . ?
C13 C12 H12 119.4(8) . . ?
C11 C12 H12 120.0(8) . . ?
C8 C13 C12 118.86(10) . . ?
C8 C13 H13 120.3(9) . . ?
C12 C13 H13 120.9(9) . . ?

loop_
_geom_bond_atom_site_label_1
_geom_bond_atom_site_label_2
_geom_bond_distance
_geom_bond_site_symmetry_2
_geom_bond_publ_flag
N1 C1 1.3427(15) . ?
N1 C5 1.3482(14) . ?
N2 N3 1.3089(14) . ?
N2 C6 1.3664(14) . ?
N3 N4 1.3563(14) . ?
N4 C7 1.3541(14) . ?
N4 C8 1.4323(14) . ?
C1 C2 1.3889(17) . ?
C1 H1 0.977(15) . ?
C2 C3 1.3853(17) . ?
C2 H2 0.983(15) . ?
C3 C4 1.3866(16) . ?
C3 H3 0.997(15) . ?
C4 C5 1.3924(16) . ?
C4 H4 0.954(14) . ?
C5 C6 1.4698(15) . ?
C6 C7 1.3733(15) . ?
C7 H7 0.967(15) . ?
C8 C13 1.3836(16) . ?
C8 C9 1.3880(15) . ?
C9 C10 1.3829(17) . ?
C9 H9 0.945(15) . ?
C10 C11 1.3886(18) . ?
C10 H10 0.963(15) . ?
C11 C12 1.3910(17) . ?
C11 H11 0.992(14) . ?
C12 C13 1.3882(17) . ?
C12 H12 0.988(15) . ?
C13 H13 0.958(14) . ?

loop_
_cod_related_entry_id
_cod_related_entry_database
_cod_related_entry_code
1 ChemSpider 25946182
